data_7242612
loop_
_publ_author_name
'Kuk, Yunseung'
'Ok, Kang Min'

_publ_section_title
;
 Homochiral three-dimensional noncentrosymmetric lanthanide coordination
 polymers directed by chiral linkers: syntheses, crystal structures, and
 optical properties
;
_journal_issue 20
_journal_name_full CrystEngComm
_journal_page_first 3701
_journal_page_last 3709
_journal_paper_doi 10.1039/D1CE00281C
_journal_volume 23
_journal_year 2021
_chemical_absolute_configuration ad
_chemical_formula_moiety '2(C18 H25 N10 O11 La), 7(H2 O)'
_chemical_formula_sum 'C36 H64 La2 N20 O29'
_chemical_formula_weight 1518.89
_space_group_IT_number 5
_space_group_name_Hall 'C 2y'
_space_group_name_H-M_alt 'C 1 2 1'
_symmetry_cell_setting monoclinic
_symmetry_Int_Tables_number 5
_symmetry_space_group_name_Hall 'C 2y'
_symmetry_space_group_name_H-M 'C 1 2 1'
_atom_sites_solution_hydrogens mixed
_atom_sites_solution_primary direct
_atom_sites_solution_secondary difmap
_audit_conform_dict_location ftp://ftp.iucr.org/pub/cif_core.dic
_audit_conform_dict_name cif_core.dic
_audit_conform_dict_version 2.3
_audit_creation_date 2021-03-27T11:25:32-00:00
_audit_creation_method 'WinGX routine CIF_UPDATE'
_audit_update_record
;
2021-03-29 deposited with the CCDC.	2021-04-06 downloaded from the CCDC.
;
_cell_angle_alpha 90
_cell_angle_beta 116.405(3)
_cell_angle_gamma 90
_cell_formula_units_Z 2
_cell_length_a 19.0674(13)
_cell_length_b 9.5986(6)
_cell_length_c 17.9747(13)
_cell_measurement_reflns_used 9110
_cell_measurement_temperature 100(2)
_cell_measurement_theta_max 28.35
_cell_measurement_theta_min 2.44
_cell_measurement_wavelength 0.71076
_cell_volume 2946.5(4)
_computing_cell_refinement 'SAINT V8.38A integration software'
_computing_data_collection 'Bruker APEX3 software'
_computing_data_reduction 'Bruker APEX3 software'
_computing_molecular_graphics 'Ortep for Windows (Farrugia, 2012)'
_computing_publication_material 'WinGX publication routines (Farrugia, 2012)'
_computing_structure_refinement 'SHELXL-2018/3 (Sheldrick, 2018)'
_computing_structure_solution 'SHELXS-2013/2 (Sheldrick, 2013)'
_diffrn_ambient_temperature 100(2)
_diffrn_detector 'PHOTON II CPAD detector'
_diffrn_measured_fraction_theta_full 0.998
_diffrn_measured_fraction_theta_max 0.996
_diffrn_measurement_device 'three-circle diffractometer'
_diffrn_measurement_device_type 'Bruker D8 QUEST'
_diffrn_measurement_method '\w oscillation scans'
_diffrn_orient_matrix_type 'x-axis to radiation source'
_diffrn_orient_matrix_UB_11 0.118763
_diffrn_orient_matrix_UB_12 -0.043647
_diffrn_orient_matrix_UB_13 -0.004067
_diffrn_orient_matrix_UB_21 -0.00994
_diffrn_orient_matrix_UB_22 0.0955
_diffrn_orient_matrix_UB_23 0.010304
_diffrn_orient_matrix_UB_31 -0.027189
_diffrn_orient_matrix_UB_32 -0.008807
_diffrn_orient_matrix_UB_33 0.061118
_diffrn_radiation_monochromator graphite
_diffrn_radiation_type MoK\a
_diffrn_radiation_wavelength 0.71073
_diffrn_reflns_av_R_equivalents 0.0346
_diffrn_reflns_Laue_measured_fraction_full 0.998
_diffrn_reflns_Laue_measured_fraction_max 0.996
_diffrn_reflns_limit_h_max 25
_diffrn_reflns_limit_h_min -25
_diffrn_reflns_limit_k_max 12
_diffrn_reflns_limit_k_min -12
_diffrn_reflns_limit_l_max 23
_diffrn_reflns_limit_l_min -24
_diffrn_reflns_number 54340
_diffrn_reflns_point_group_measured_fraction_full 0.998
_diffrn_reflns_point_group_measured_fraction_max 0.995
_diffrn_reflns_theta_full 25.242
_diffrn_reflns_theta_max 28.43
_diffrn_reflns_theta_min 2.434
_diffrn_source 'sealed x-ray tube'
_exptl_absorpt_coefficient_mu 1.533
_exptl_absorpt_correction_T_max 0.746
_exptl_absorpt_correction_T_min 0.638
_exptl_absorpt_correction_type multi-scan
_exptl_absorpt_process_details
;
        SADABS-2016/2 - Bruker AXS area detector scaling and absorption correcti
;
_exptl_crystal_colour colorless
_exptl_crystal_density_diffrn 1.712
_exptl_crystal_density_method 'not measured'
_exptl_crystal_description needle
_exptl_crystal_F_000 1532
_exptl_crystal_size_max 0.56
_exptl_crystal_size_mid 0.026
_exptl_crystal_size_min 0.024
_refine_diff_density_max 0.938
_refine_diff_density_min -1.216
_refine_diff_density_rms 0.084
_refine_ls_abs_structure_details
;
 Flack x determined using 3305 quotients [(I+)-(I-)]/[(I+)+(I-)]
 (Parsons, Flack and Wagner, Acta Cryst. B69 (2013) 249-259).
;
_refine_ls_abs_structure_Flack 0.011(3)
_refine_ls_extinction_method none
_refine_ls_goodness_of_fit_ref 1.119
_refine_ls_hydrogen_treatment mixed
_refine_ls_matrix_type full
_refine_ls_number_constraints 0
_refine_ls_number_parameters 413
_refine_ls_number_reflns 7388
_refine_ls_number_restraints 9
_refine_ls_restrained_S_all 1.118
_refine_ls_R_factor_all 0.0226
_refine_ls_R_factor_gt 0.022
_refine_ls_shift/su_max 0
_refine_ls_shift/su_mean 0
_refine_ls_structure_factor_coef Fsqd
_refine_ls_weighting_details 'w=1/[\s^2^(Fo^2^)+(0.0185P)^2^+5.4442P] where P=(Fo^2^+2Fc^2^)/3'
_refine_ls_weighting_scheme calc
_refine_ls_wR_factor_gt 0.0508
_refine_ls_wR_factor_ref 0.051
_reflns_number_gt 7267
_reflns_number_total 7388
_reflns_threshold_expression 'I > 2\s(I)'
_cod_data_source_file d1ce00281c2.cif
_cod_data_source_block LaS
_cod_depositor_comments 'Adding full bibliography for 7242607--7242612.cif.'
_cod_original_sg_symbol_H-M 'C 2'
_cod_original_formula_sum 'C36 H64 N20 O29 La2'
_cod_database_code 7242612

loop_
_symmetry_equiv_pos_as_xyz
'x, y, z'
'-x, y, -z'
'x+1/2, y+1/2, z'
'-x+1/2, y+1/2, -z'

loop_
_atom_site_label
_atom_site_type_symbol
_atom_site_fract_x
_atom_site_fract_y
_atom_site_fract_z
_atom_site_U_iso_or_equiv
_atom_site_adp_type
_atom_site_occupancy
_atom_site_calc_flag
_atom_site_disorder_assembly
_atom_site_disorder_group
La1 La 0.5 0.88910(2) 0.5 0.01042(7) Uani 1 d . .
La2 La 0 -0.05159(3) 0 0.01549(8) Uani 1 d . .
O1 O 0.11810(16) 0.0061(3) 0.15178(16) 0.0234(6) Uani 1 d . .
O2 O 0.07479(19) 0.1729(3) 0.05867(18) 0.0323(7) Uani 1 d . .
O3 O 0.26247(19) 0.8742(3) 0.32663(17) 0.0309(7) Uani 1 d . .
O4 O 0.36443(15) 0.8192(3) 0.44601(16) 0.0189(5) Uani 1 d . .
O5 O 0.43317(15) 0.1134(3) 0.51585(15) 0.0150(5) Uani 1 d . .
O6 O 0.55165(16) 0.9571(3) 0.64257(14) 0.0213(6) Uani 1 d . .
O7 O 0.5916(2) 0.8790(4) 0.77117(17) 0.0284(7) Uani 1 d . .
O8 O 0.55565(16) 1.5309(3) 0.89959(16) 0.0236(6) Uani 1 d . .
O9 O 0.63396(15) 1.3943(3) 1.00082(16) 0.0246(6) Uani 1 d . .
O10 O 0.49139(16) 1.6591(3) 0.57426(15) 0.0168(5) Uani 1 d . .
O11 O -0.05785(17) -0.2716(3) -0.08739(18) 0.0237(6) Uani 1 d . .
H11A H -0.051(3) -0.352(3) -0.068(3) 0.036 Uiso 1 d . .
H11B H -0.1057(16) -0.269(6) -0.120(3) 0.036 Uiso 1 d . .
O12 O 0 0.4892(5) 0 0.0342(10) Uani 1 d . .
H12 H -0.022(3) 0.445(5) 0.023(3) 0.051 Uiso 1 d . .
O13 O 0.4149(3) 0.8440(4) 0.0703(3) 0.0584(12) Uani 1 d . .
O14 O 0.5779(4) 0.4697(10) 0.2849(4) 0.100(3) Uani 1 d . .
O15 O 0.22371(18) 0.7774(3) 0.15849(19) 0.0276(7) Uani 1 d . .
H15A H 0.230(3) 0.812(6) 0.205(2) 0.041 Uiso 1 d . .
H15B H 0.216(3) 0.848(4) 0.127(3) 0.041 Uiso 1 d . .
N1 N 0.27099(18) 0.3633(3) 0.34806(19) 0.0175(6) Uani 1 d . .
N2 N 0.38790(16) 0.3342(3) 0.47765(17) 0.0130(5) Uani 1 d . .
N3 N 0.32363(18) 0.1418(3) 0.39565(18) 0.0155(6) Uani 1 d . .
H3N H 0.319229 0.050909 0.388559 0.019 Uiso 1 calc . .
N4 N 0.33192(17) 0.5488(3) 0.43070(18) 0.0148(6) Uani 1 d . .
H4N H 0.372289 0.584785 0.473349 0.018 Uiso 1 calc . .
N5 N 0.21946(19) 0.1669(3) 0.26761(19) 0.0208(7) Uani 1 d . .
H5N H 0.22112 0.075555 0.264294 0.025 Uiso 1 calc . .
N6 N 0.60098(17) 1.3977(3) 0.76678(16) 0.0144(5) Uani 1 d . .
N7 N 0.58377(19) 1.6231(3) 0.70777(18) 0.0161(6) Uani 1 d . .
H7N H 0.59877 1.710771 0.714318 0.019 Uiso 1 calc . .
N8 N 0.51663(17) 1.4385(3) 0.62425(16) 0.0132(5) Uani 1 d . .
H8N H 0.486121 1.403187 0.575199 0.016 Uiso 1 calc . .
N9 N 0.66497(18) 1.5864(3) 0.84579(18) 0.0162(6) Uani 1 d . .
H9N H 0.682481 1.67171 0.847395 0.019 Uiso 1 calc . .
N10 N 0.53613(18) 1.2174(3) 0.67962(17) 0.0146(6) Uani 1 d . .
H10N H 0.506812 1.185861 0.629209 0.017 Uiso 1 calc . .
C1 C 0.38384(19) 0.1959(4) 0.4658(2) 0.0122(6) Uani 1 d . .
C2 C 0.32976(19) 0.4113(3) 0.4188(2) 0.0130(7) Uani 1 d . .
C3 C 0.2706(2) 0.2275(4) 0.3369(2) 0.0161(7) Uani 1 d . .
C4 C 0.1605(2) 0.2418(4) 0.1963(2) 0.0225(8) Uani 1 d . .
H4 H 0.12416 0.291735 0.213673 0.027 Uiso 1 calc . .
C5 C 0.1149(2) 0.1317(4) 0.1314(2) 0.0198(7) Uani 1 d . .
C6 C 0.1963(3) 0.3463(6) 0.1585(3) 0.0427(13) Uani 1 d . .
H61 H 0.155877 0.378747 0.104865 0.064 Uiso 1 calc . .
H62 H 0.238529 0.30116 0.15043 0.064 Uiso 1 calc . .
H63 H 0.217511 0.425927 0.196093 0.064 Uiso 1 calc . .
C7 C 0.2699(2) 0.6421(4) 0.3757(3) 0.0211(8) Uani 1 d . .
H7 H 0.251006 0.609036 0.317165 0.025 Uiso 1 calc . .
C8 C 0.3020(2) 0.7899(4) 0.3823(2) 0.0177(7) Uani 1 d . .
C9 C 0.2014(3) 0.6436(5) 0.3971(4) 0.0473(15) Uani 1 d . .
H91 H 0.160666 0.706238 0.359074 0.071 Uiso 1 calc . .
H92 H 0.21926 0.67634 0.454336 0.071 Uiso 1 calc . .
H93 H 0.180117 0.549248 0.391853 0.071 Uiso 1 calc . .
C10 C 0.5286(2) 1.5788(4) 0.6324(2) 0.0135(6) Uani 1 d . .
C11 C 0.6163(2) 1.5330(4) 0.7735(2) 0.0135(6) Uani 1 d . .
C12 C 0.5514(2) 1.3516(4) 0.6913(2) 0.0130(6) Uani 1 d . .
C13 C 0.5674(2) 1.1196(4) 0.7498(2) 0.0186(7) Uani 1 d . .
H13 H 0.622583 1.148117 0.786671 0.022 Uiso 1 calc . .
C14 C 0.5701(2) 0.9734(4) 0.7190(2) 0.0163(7) Uani 1 d . .
C15 C 0.5219(3) 1.1278(5) 0.8010(3) 0.0371(12) Uani 1 d . .
H151 H 0.549642 1.075117 0.852665 0.056 Uiso 1 calc . .
H152 H 0.469563 1.088061 0.76917 0.056 Uiso 1 calc . .
H153 H 0.517162 1.225348 0.814138 0.056 Uiso 1 calc . .
C16 C 0.6908(2) 1.5082(4) 0.9233(2) 0.0170(7) Uani 1 d . .
H16 H 0.714588 1.418411 0.917718 0.02 Uiso 1 calc . .
C17 C 0.6213(2) 1.4760(4) 0.9419(2) 0.0177(7) Uani 1 d . .
C18 C 0.7526(3) 1.5924(5) 0.9942(3) 0.0318(10) Uani 1 d . .
H181 H 0.768705 1.541456 1.046478 0.048 Uiso 1 calc . .
H182 H 0.73064 1.682801 0.998163 0.048 Uiso 1 calc . .
H183 H 0.798119 1.60689 0.983381 0.048 Uiso 1 calc . .

loop_
_atom_site_aniso_label
_atom_site_aniso_U_11
_atom_site_aniso_U_22
_atom_site_aniso_U_33
_atom_site_aniso_U_23
_atom_site_aniso_U_13
_atom_site_aniso_U_12
La1 0.01423(15) 0.00591(12) 0.00760(12) 0 0.00169(11) 0
La2 0.01275(15) 0.01586(16) 0.01192(14) 0 0.00013(12) 0
O1 0.0227(14) 0.0177(13) 0.0179(12) -0.0018(11) -0.0018(10) -0.0020(11)
O2 0.0353(17) 0.0225(15) 0.0198(14) 0.0046(12) -0.0052(12) -0.0086(13)
O3 0.0375(16) 0.0118(14) 0.0231(13) 0.0010(11) -0.0048(12) 0.0015(12)
O4 0.0176(12) 0.0148(13) 0.0187(12) -0.0023(10) 0.0029(10) -0.0043(10)
O5 0.0163(12) 0.0104(11) 0.0121(11) -0.0006(9) 0.0009(9) 0.0026(9)
O6 0.0341(15) 0.0143(13) 0.0099(11) -0.0007(10) 0.0047(10) 0.0024(12)
O7 0.0499(19) 0.0098(12) 0.0176(12) 0.0017(12) 0.0078(12) 0.0023(15)
O8 0.0209(13) 0.0308(16) 0.0172(12) 0.0092(11) 0.0068(10) 0.0047(12)
O9 0.0231(13) 0.0273(14) 0.0229(12) 0.0115(13) 0.0098(11) 0.0057(13)
O10 0.0250(14) 0.0101(12) 0.0108(11) 0.0020(9) 0.0040(10) -0.0015(10)
O11 0.0219(14) 0.0206(14) 0.0214(14) -0.0028(11) 0.0032(11) 0.0007(12)
O12 0.037(3) 0.024(2) 0.035(2) 0 0.010(2) 0
O13 0.108(4) 0.0301(19) 0.057(2) -0.0137(18) 0.055(3) -0.012(2)
O14 0.098(4) 0.148(7) 0.077(4) -0.029(4) 0.059(3) -0.059(5)
O15 0.0264(15) 0.0265(16) 0.0213(14) 0.0008(12) 0.0027(12) 0.0086(13)
N1 0.0164(14) 0.0115(16) 0.0159(13) -0.0014(11) -0.0007(11) -0.0009(11)
N2 0.0128(13) 0.0102(12) 0.0117(12) -0.0006(11) 0.0015(10) -0.0011(11)
N3 0.0178(15) 0.0081(13) 0.0129(13) -0.0020(11) -0.0001(12) -0.0014(11)
N4 0.0140(14) 0.0088(13) 0.0158(13) -0.0004(11) 0.0014(11) -0.0001(11)
N5 0.0212(16) 0.0116(14) 0.0164(14) -0.0016(12) -0.0036(12) -0.0005(12)
N6 0.0194(13) 0.0105(13) 0.0092(11) 0.0004(11) 0.0026(10) -0.0006(12)
N7 0.0243(16) 0.0090(13) 0.0105(13) -0.0016(11) 0.0036(12) -0.0037(12)
N8 0.0182(13) 0.0091(12) 0.0072(11) -0.0002(10) 0.0011(10) -0.0013(11)
N9 0.0197(15) 0.0127(14) 0.0108(13) -0.0008(11) 0.0018(11) -0.0049(12)
N10 0.0233(15) 0.0086(13) 0.0075(12) 0.0000(10) 0.0030(11) 0.0002(11)
C1 0.0127(15) 0.0126(16) 0.0101(14) -0.0014(12) 0.0040(12) -0.0014(12)
C2 0.0126(14) 0.0125(18) 0.0129(14) -0.0009(12) 0.0048(12) -0.0017(12)
C3 0.0139(16) 0.0129(16) 0.0154(15) -0.0003(13) 0.0012(13) -0.0008(13)
C4 0.0198(18) 0.0171(18) 0.0176(17) 0.0015(14) -0.0035(14) -0.0011(14)
C5 0.0131(17) 0.0202(18) 0.0183(17) 0.0004(14) -0.0001(14) -0.0032(14)
C6 0.045(3) 0.038(3) 0.029(2) 0.005(2) 0.001(2) -0.017(2)
C7 0.0164(18) 0.0110(16) 0.0241(18) 0.0013(14) -0.0016(15) 0.0007(13)
C8 0.0207(18) 0.0112(15) 0.0166(16) -0.0020(13) 0.0042(14) 0.0004(13)
C9 0.024(2) 0.026(2) 0.091(5) 0.007(3) 0.024(3) 0.0021(19)
C10 0.0190(17) 0.0109(15) 0.0110(14) -0.0007(12) 0.0069(13) -0.0013(13)
C11 0.0175(16) 0.0119(16) 0.0107(14) -0.0003(12) 0.0058(12) 0.0005(13)
C12 0.0167(16) 0.0119(16) 0.0096(13) 0.0004(11) 0.0052(12) 0.0013(12)
C13 0.031(2) 0.0091(16) 0.0096(14) 0.0007(12) 0.0036(14) 0.0025(14)
C14 0.0212(17) 0.0126(16) 0.0120(14) -0.0010(12) 0.0045(13) 0.0006(13)
C15 0.066(4) 0.024(2) 0.036(2) 0.0097(19) 0.036(3) 0.013(2)
C16 0.0187(17) 0.0176(17) 0.0102(14) 0.0003(13) 0.0023(12) -0.0012(14)
C17 0.0222(17) 0.0140(17) 0.0130(14) -0.0005(13) 0.0042(13) 0.0004(13)
C18 0.031(2) 0.039(2) 0.0133(17) -0.0003(17) -0.0004(16) -0.015(2)

loop_
_atom_type_symbol
_atom_type_description
_atom_type_scat_dispersion_real
_atom_type_scat_dispersion_imag
_atom_type_scat_source
C C 0.0033 0.0016 'International Tables Vol C Tables 4.2.6.8 and 6.1.1.4'
H H 0 0 'International Tables Vol C Tables 4.2.6.8 and 6.1.1.4'
N N 0.0061 0.0033 'International Tables Vol C Tables 4.2.6.8 and 6.1.1.4'
O O 0.0106 0.006 'International Tables Vol C Tables 4.2.6.8 and 6.1.1.4'
La La -0.2871 2.4523 'International Tables Vol C Tables 4.2.6.8 and 6.1.1.4'

loop_
_geom_angle_atom_site_label_1
_geom_angle_atom_site_label_2
_geom_angle_atom_site_label_3
_geom_angle
_geom_angle_site_symmetry_1
_geom_angle_site_symmetry_3
_geom_angle_publ_flag
O6 La1 O6 148.32(13) 2_656 . ?
O6 La1 O4 77.77(9) 2_656 . ?
O6 La1 O4 111.30(9) . . ?
O6 La1 O4 111.30(9) 2_656 2_656 ?
O6 La1 O4 77.78(9) . 2_656 ?
O4 La1 O4 147.77(13) . 2_656 ?
O6 La1 O5 69.04(8) 2_656 2_666 ?
O6 La1 O5 84.40(9) . 2_666 ?
O4 La1 O5 132.80(8) . 2_666 ?
O4 La1 O5 77.51(9) 2_656 2_666 ?
O6 La1 O5 84.40(9) 2_656 1_565 ?
O6 La1 O5 69.04(8) . 1_565 ?
O4 La1 O5 77.50(9) . 1_565 ?
O4 La1 O5 132.80(8) 2_656 1_565 ?
O5 La1 O5 66.96(12) 2_666 1_565 ?
O6 La1 O10 133.31(9) 2_656 1_545 ?
O6 La1 O10 76.91(8) . 1_545 ?
O4 La1 O10 70.90(9) . 1_545 ?
O4 La1 O10 81.94(9) 2_656 1_545 ?
O5 La1 O10 154.70(8) 2_666 1_545 ?
O5 La1 O10 120.02(8) 1_565 1_545 ?
O6 La1 O10 76.91(8) 2_656 2_646 ?
O6 La1 O10 133.31(9) . 2_646 ?
O4 La1 O10 81.94(9) . 2_646 ?
O4 La1 O10 70.91(9) 2_656 2_646 ?
O5 La1 O10 120.02(8) 2_666 2_646 ?
O5 La1 O10 154.70(8) 1_565 2_646 ?
O10 La1 O10 65.32(11) 1_545 2_646 ?
O2 La2 O2 63.93(14) . 2 ?
O2 La2 O11 115.74(9) . 2 ?
O2 La2 O11 163.77(10) 2 2 ?
O2 La2 O11 163.77(10) . . ?
O2 La2 O11 115.74(9) 2 . ?
O11 La2 O11 69.46(13) 2 . ?
O2 La2 O8 77.27(11) . 4_536 ?
O2 La2 O8 72.64(10) 2 4_536 ?
O11 La2 O8 91.31(10) 2 4_536 ?
O11 La2 O8 118.66(9) . 4_536 ?
O2 La2 O8 72.64(10) . 3_434 ?
O2 La2 O8 77.27(11) 2 3_434 ?
O11 La2 O8 118.66(9) 2 3_434 ?
O11 La2 O8 91.31(10) . 3_434 ?
O8 La2 O8 144.40(14) 4_536 3_434 ?
O2 La2 O9 122.72(11) . 4_536 ?
O2 La2 O9 78.37(11) 2 4_536 ?
O11 La2 O9 89.59(10) 2 4_536 ?
O11 La2 O9 71.27(9) . 4_536 ?
O8 La2 O9 50.17(8) 4_536 4_536 ?
O8 La2 O9 139.70(8) 3_434 4_536 ?
O2 La2 O9 78.36(11) . 3_434 ?
O2 La2 O9 122.72(11) 2 3_434 ?
O11 La2 O9 71.27(9) 2 3_434 ?
O11 La2 O9 89.59(10) . 3_434 ?
O8 La2 O9 139.70(8) 4_536 3_434 ?
O8 La2 O9 50.17(8) 3_434 3_434 ?
O9 La2 O9 156.96(15) 4_536 3_434 ?
O2 La2 O1 107.84(9) . 2 ?
O2 La2 O1 49.28(9) 2 2 ?
O11 La2 O1 136.16(9) 2 2 ?
O11 La2 O1 67.30(9) . 2 ?
O8 La2 O1 102.96(9) 4_536 2 ?
O8 La2 O1 69.58(9) 3_434 2 ?
O9 La2 O1 70.18(9) 4_536 2 ?
O9 La2 O1 114.87(9) 3_434 2 ?
O2 La2 O1 49.27(9) . . ?
O2 La2 O1 107.83(9) 2 . ?
O11 La2 O1 67.30(9) 2 . ?
O11 La2 O1 136.16(9) . . ?
O8 La2 O1 69.57(9) 4_536 . ?
O8 La2 O1 102.96(9) 3_434 . ?
O9 La2 O1 114.87(9) 4_536 . ?
O9 La2 O1 70.18(9) 3_434 . ?
O1 La2 O1 156.46(12) 2 . ?
O2 La2 C17 71.70(11) . 3_434 ?
O2 La2 C17 99.27(11) 2 3_434 ?
O11 La2 C17 95.71(10) 2 3_434 ?
O11 La2 C17 92.79(10) . 3_434 ?
O8 La2 C17 148.16(9) 4_536 3_434 ?
O8 La2 C17 25.22(9) 3_434 3_434 ?
O9 La2 C17 160.26(9) 4_536 3_434 ?
O9 La2 C17 25.14(9) 3_434 3_434 ?
O1 La2 C17 93.26(9) 2 3_434 ?
O1 La2 C17 84.63(9) . 3_434 ?
O2 La2 C17 99.27(11) . 4_536 ?
O2 La2 C17 71.70(11) 2 4_536 ?
O11 La2 C17 92.79(10) 2 4_536 ?
O11 La2 C17 95.71(10) . 4_536 ?
O8 La2 C17 25.22(9) 4_536 4_536 ?
O8 La2 C17 148.16(9) 3_434 4_536 ?
O9 La2 C17 25.14(9) 4_536 4_536 ?
O9 La2 C17 160.26(9) 3_434 4_536 ?
O1 La2 C17 84.63(9) 2 4_536 ?
O1 La2 C17 93.26(9) . 4_536 ?
C17 La2 C17 169.66(14) 3_434 4_536 ?
C5 O1 La2 89.5(2) . . ?
C5 O2 La2 97.7(2) . . ?
C8 O4 La1 146.6(3) . . ?
C1 O5 La1 134.2(2) . 1_545 ?
C14 O6 La1 168.2(3) . . ?
C17 O8 La2 93.2(2) . 3_566 ?
C17 O9 La2 92.9(2) . 3_566 ?
C10 O10 La1 144.3(2) . 1_565 ?
La2 O11 H11A 124(4) . . ?
La2 O11 H11B 116(4) . . ?
H11A O11 H11B 104(4) . . ?
H12 O12 H12 118(7) . 2 ?
H15A O15 H15B 104(4) . . ?
C3 N1 C2 115.3(3) . . ?
C1 N2 C2 116.4(3) . . ?
C3 N3 C1 120.7(3) . . ?
C3 N3 H3N 119.6 . . ?
C1 N3 H3N 119.6 . . ?
C2 N4 C7 122.7(3) . . ?
C2 N4 H4N 118.7 . . ?
C7 N4 H4N 118.7 . . ?
C3 N5 C4 124.3(3) . . ?
C3 N5 H5N 117.8 . . ?
C4 N5 H5N 117.8 . . ?
C11 N6 C12 116.4(3) . . ?
C10 N7 C11 120.9(3) . . ?
C10 N7 H7N 119.5 . . ?
C11 N7 H7N 119.5 . . ?
C10 N8 C12 121.0(3) . . ?
C10 N8 H8N 119.5 . . ?
C12 N8 H8N 119.5 . . ?
C11 N9 C16 122.0(3) . . ?
C11 N9 H9N 119 . . ?
C16 N9 H9N 119 . . ?
C12 N10 C13 120.8(3) . . ?
C12 N10 H10N 119.6 . . ?
C13 N10 H10N 119.6 . . ?
O5 C1 N2 122.6(3) . . ?
O5 C1 N3 118.3(3) . . ?
N2 C1 N3 119.1(3) . . ?
N4 C2 N1 116.2(3) . . ?
N4 C2 N2 117.2(3) . . ?
N1 C2 N2 126.5(3) . . ?
N1 C3 N5 121.9(3) . . ?
N1 C3 N3 121.7(3) . . ?
N5 C3 N3 116.4(3) . . ?
N5 C4 C5 106.5(3) . . ?
N5 C4 C6 112.9(4) . . ?
C5 C4 C6 109.2(4) . . ?
N5 C4 H4 109.4 . . ?
C5 C4 H4 109.4 . . ?
C6 C4 H4 109.4 . . ?
O2 C5 O1 122.6(4) . . ?
O2 C5 C4 117.1(4) . . ?
O1 C5 C4 120.3(3) . . ?
O2 C5 La2 57.7(2) . . ?
O1 C5 La2 65.6(2) . . ?
C4 C5 La2 169.4(3) . . ?
C4 C6 H61 109.5 . . ?
C4 C6 H62 109.5 . . ?
H61 C6 H62 109.5 . . ?
C4 C6 H63 109.5 . . ?
H61 C6 H63 109.5 . . ?
H62 C6 H63 109.5 . . ?
N4 C7 C9 111.2(4) . . ?
N4 C7 C8 109.9(3) . . ?
C9 C7 C8 109.3(3) . . ?
N4 C7 H7 108.8 . . ?
C9 C7 H7 108.8 . . ?
C8 C7 H7 108.8 . . ?
O3 C8 O4 124.9(3) . . ?
O3 C8 C7 117.5(3) . . ?
O4 C8 C7 117.4(3) . . ?
C7 C9 H91 109.5 . . ?
C7 C9 H92 109.5 . . ?
H91 C9 H92 109.5 . . ?
C7 C9 H93 109.5 . . ?
H91 C9 H93 109.5 . . ?
H92 C9 H93 109.5 . . ?
O10 C10 N7 123.0(3) . . ?
O10 C10 N8 121.3(3) . . ?
N7 C10 N8 115.7(3) . . ?
N9 C11 N6 120.1(3) . . ?
N9 C11 N7 117.1(3) . . ?
N6 C11 N7 122.9(3) . . ?
N10 C12 N6 119.4(3) . . ?
N10 C12 N8 118.0(3) . . ?
N6 C12 N8 122.6(3) . . ?
N10 C13 C14 110.1(3) . . ?
N10 C13 C15 111.3(3) . . ?
C14 C13 C15 112.9(3) . . ?
N10 C13 H13 107.4 . . ?
C14 C13 H13 107.4 . . ?
C15 C13 H13 107.4 . . ?
O7 C14 O6 124.8(3) . . ?
O7 C14 C13 117.1(3) . . ?
O6 C14 C13 118.1(3) . . ?
C13 C15 H151 109.5 . . ?
C13 C15 H152 109.5 . . ?
H151 C15 H152 109.5 . . ?
C13 C15 H153 109.5 . . ?
H151 C15 H153 109.5 . . ?
H152 C15 H153 109.5 . . ?
N9 C16 C18 109.4(3) . . ?
N9 C16 C17 110.8(3) . . ?
C18 C16 C17 110.2(3) . . ?
N9 C16 H16 108.8 . . ?
C18 C16 H16 108.8 . . ?
C17 C16 H16 108.8 . . ?
O9 C17 O8 122.7(4) . . ?
O9 C17 C16 116.8(3) . . ?
O8 C17 C16 120.5(3) . . ?
O9 C17 La2 62.0(2) . 3_566 ?
O8 C17 La2 61.6(2) . 3_566 ?
C16 C17 La2 170.5(2) . 3_566 ?
C16 C18 H181 109.5 . . ?
C16 C18 H182 109.5 . . ?
H181 C18 H182 109.5 . . ?
C16 C18 H183 109.5 . . ?
H181 C18 H183 109.5 . . ?
H182 C18 H183 109.5 . . ?

loop_
_geom_bond_atom_site_label_1
_geom_bond_atom_site_label_2
_geom_bond_distance
_geom_bond_site_symmetry_2
_geom_bond_publ_flag
La1 O6 2.391(2) 2_656 ?
La1 O6 2.391(2) . ?
La1 O4 2.417(3) . ?
La1 O4 2.417(3) 2_656 ?
La1 O5 2.581(2) 2_666 ?
La1 O5 2.581(2) 1_565 ?
La1 O10 2.623(2) 1_545 ?
La1 O10 2.623(2) 2_646 ?
La2 O2 2.540(3) . ?
La2 O2 2.540(3) 2 ?
La2 O11 2.569(3) 2 ?
La2 O11 2.569(3) . ?
La2 O8 2.591(3) 4_536 ?
La2 O8 2.591(3) 3_434 ?
La2 O9 2.600(3) 4_536 ?
La2 O9 2.600(3) 3_434 ?
La2 O1 2.712(3) 2 ?
La2 O1 2.712(3) . ?
La2 C17 2.942(4) 3_434 ?
La2 C17 2.942(4) 4_536 ?
O1 C5 1.254(5) . ?
O2 C5 1.249(5) . ?
O3 C8 1.247(5) . ?
O4 C8 1.263(4) . ?
O5 C1 1.252(4) . ?
O6 C14 1.267(4) . ?
O7 C14 1.235(5) . ?
O8 C17 1.256(4) . ?
O9 C17 1.252(4) . ?
O10 C10 1.237(4) . ?
O11 H11A 0.83(3) . ?
O11 H11B 0.84(3) . ?
O12 H12 0.82(2) . ?
O12 H12 0.82(2) 2 ?
O15 H15A 0.85(3) . ?
O15 H15B 0.86(3) . ?
N1 C3 1.319(5) . ?
N1 C2 1.349(4) . ?
N2 C1 1.341(4) . ?
N2 C2 1.361(4) . ?
N3 C3 1.366(5) . ?
N3 C1 1.374(4) . ?
N3 H3N 0.88 . ?
N4 C2 1.335(4) . ?
N4 C7 1.462(5) . ?
N4 H4N 0.88 . ?
N5 C3 1.326(4) . ?
N5 C4 1.463(5) . ?
N5 H5N 0.88 . ?
N6 C11 1.325(5) . ?
N6 C12 1.338(4) . ?
N7 C10 1.362(4) . ?
N7 C11 1.370(4) . ?
N7 H7N 0.88 . ?
N8 C10 1.363(4) . ?
N8 C12 1.370(4) . ?
N8 H8N 0.88 . ?
N9 C11 1.319(4) . ?
N9 C16 1.461(4) . ?
N9 H9N 0.88 . ?
N10 C12 1.318(4) . ?
N10 C13 1.470(4) . ?
N10 H10N 0.88 . ?
C4 C5 1.528(5) . ?
C4 C6 1.532(6) . ?
C4 H4 1 . ?
C6 H61 0.98 . ?
C6 H62 0.98 . ?
C6 H63 0.98 . ?
C7 C9 1.517(7) . ?
C7 C8 1.528(5) . ?
C7 H7 1 . ?
C9 H91 0.98 . ?
C9 H92 0.98 . ?
C9 H93 0.98 . ?
C13 C14 1.518(5) . ?
C13 C15 1.522(6) . ?
C13 H13 1 . ?
C15 H151 0.98 . ?
C15 H152 0.98 . ?
C15 H153 0.98 . ?
C16 C18 1.527(5) . ?
C16 C17 1.535(5) . ?
C16 H16 1 . ?
C18 H181 0.98 . ?
C18 H182 0.98 . ?
C18 H183 0.98 . ?

loop_
_geom_hbond_atom_site_label_D
_geom_hbond_atom_site_label_H
_geom_hbond_atom_site_label_A
_geom_hbond_distance_DH
_geom_hbond_distance_HA
_geom_hbond_distance_DA
_geom_hbond_angle_DHA
_geom_hbond_site_symmetry_A
_geom_hbond_publ_flag
O11 H11A O12 0.83(3) 1.92(3) 2.723(5) 161(5) 1_545 yes
O11 H11B O15 0.84(3) 2.09(3) 2.874(4) 157(5) 2_545 yes
O12 H12 O13 0.82(2) 2.01(2) 2.827(5) 175(6) 3_445 yes
O15 H15A O3 0.85(3) 2.09(3) 2.925(4) 171(5) . yes
O15 H15B O9 0.86(3) 2.15(4) 2.812(4) 133(5) 3_444 yes
N3 H3N O3 0.88 2.05 2.865(4) 152.9 1_545 yes
N3 H3N O4 0.88 2.44 3.223(4) 148 1_545 yes
N4 H4N O10 0.88 2.3 3.169(4) 169.3 1_545 yes
N5 H5N O3 0.88 2.2 2.986(4) 149 1_545 yes
N7 H7N O6 0.88 2.65 3.375(4) 140.2 1_565 yes
N7 H7N O7 0.88 1.95 2.684(5) 140.2 1_565 yes
N8 H8N N2 0.88 2.02 2.867(4) 159.8 1_565 yes
N9 H9N O7 0.88 2.59 3.158(5) 122.8 1_565 yes
N9 H9N O15 0.88 2.1 2.832(4) 140.1 2_666 yes
N10 H10N O5 0.88 2.02 2.894(4) 175.9 1_565 yes
